data_4032612
loop_
_publ_author_name
'Dengiz, Cagatay'
'Luppino, Sarah P.'
'Gutierrez, Gregory D.'
'Swager, Timothy M.'

_publ_section_title
;
 Naphthazarin-Polycyclic Conjugated Hydrocarbons and Iptycenes.
;
_journal_issue 14
_journal_name_full 'The Journal of organic chemistry'
_journal_page_first 7470
_journal_page_last 7480
_journal_paper_doi 10.1021/acs.joc.7b01170
_journal_volume 82
_journal_year 2017
_chemical_formula_sum 'C36 H24 O5'
_chemical_formula_weight 536.55
_space_group_crystal_system monoclinic
_space_group_IT_number 14
_space_group_name_Hall '-P 2ybc'
_space_group_name_H-M_alt 'P 1 21/c 1'
_symmetry_space_group_name_Hall '-P 2ybc'
_symmetry_space_group_name_H-M 'P 1 21/c 1'
_atom_sites_solution_hydrogens mixed
_atom_sites_solution_primary direct
_atom_sites_solution_secondary difmap
_audit_creation_method SHELXL-2014/7
_cell_angle_alpha 90
_cell_angle_beta 109.0355(14)
_cell_angle_gamma 90
_cell_formula_units_Z 4
_cell_length_a 10.6484(4)
_cell_length_b 33.8001(13)
_cell_length_c 7.8681(3)
_cell_measurement_reflns_used 9929
_cell_measurement_temperature 100(2)
_cell_measurement_theta_max 32.40
_cell_measurement_theta_min 2.36
_cell_volume 2677.01(18)
_computing_cell_refinement 'SAINT 7.46A (Bruker-AXS, 2015)'
_computing_data_collection 'APEX2 v2011.4.0 (Bruker-AXS, 2015)'
_computing_data_reduction 'SAINT 7.46A (Bruker-AXS, 2015)'
_computing_molecular_graphics 'Bruker SHELXTL'
_computing_publication_material 'Bruker SHELXTL'
_computing_structure_refinement 'SHELXL-2014/7 (Sheldrick, 2014)'
_computing_structure_solution 'SHELXT-2015 (Sheldrick, 2015)'
_diffrn_ambient_temperature 100(2)
_diffrn_detector_area_resol_mean 8.3
_diffrn_measured_fraction_theta_full 0.999
_diffrn_measured_fraction_theta_max 0.999
_diffrn_measurement_device_type 'Bruker Smart APEX2 CCD'
_diffrn_measurement_method '\f and \w scans'
_diffrn_radiation_type MoK\a
_diffrn_radiation_wavelength 0.71073
_diffrn_reflns_av_R_equivalents 0.0565
_diffrn_reflns_av_unetI/netI 0.0255
_diffrn_reflns_Laue_measured_fraction_full 0.999
_diffrn_reflns_Laue_measured_fraction_max 0.999
_diffrn_reflns_limit_h_max 16
_diffrn_reflns_limit_h_min -16
_diffrn_reflns_limit_k_max 53
_diffrn_reflns_limit_k_min -53
_diffrn_reflns_limit_l_max 12
_diffrn_reflns_limit_l_min -12
_diffrn_reflns_number 162432
_diffrn_reflns_point_group_measured_fraction_full 0.999
_diffrn_reflns_point_group_measured_fraction_max 0.999
_diffrn_reflns_theta_full 25.242
_diffrn_reflns_theta_max 34.336
_diffrn_reflns_theta_min 2.023
_diffrn_source 'I\mS micro-focus sealed tube, multilayer optics'
_exptl_absorpt_coefficient_mu 0.088
_exptl_absorpt_correction_T_max 0.7471
_exptl_absorpt_correction_T_min 0.7051
_exptl_absorpt_correction_type multi-scan
_exptl_absorpt_process_details 'SADABS (Sheldrick, 2009)'
_exptl_crystal_colour red
_exptl_crystal_density_diffrn 1.331
_exptl_crystal_density_method 'not measured'
_exptl_crystal_description plate
_exptl_crystal_F_000 1120
_exptl_crystal_size_max 0.264
_exptl_crystal_size_mid 0.202
_exptl_crystal_size_min 0.090
_refine_diff_density_max 0.477
_refine_diff_density_min -0.252
_refine_diff_density_rms 0.055
_refine_ls_extinction_method none
_refine_ls_goodness_of_fit_ref 1.042
_refine_ls_hydrogen_treatment mixed
_refine_ls_matrix_type full
_refine_ls_number_parameters 376
_refine_ls_number_reflns 11214
_refine_ls_number_restraints 2
_refine_ls_restrained_S_all 1.042
_refine_ls_R_factor_all 0.0626
_refine_ls_R_factor_gt 0.0458
_refine_ls_shift/su_max 0.001
_refine_ls_shift/su_mean 0.000
_refine_ls_structure_factor_coef Fsqd
_refine_ls_weighting_details 'w=1/[\s^2^(Fo^2^)+(0.0570P)^2^+1.0304P] where P=(Fo^2^+2Fc^2^)/3'
_refine_ls_weighting_scheme calc
_refine_ls_wR_factor_gt 0.1188
_refine_ls_wR_factor_ref 0.1299
_reflns_Friedel_coverage 0.000
_reflns_number_gt 8745
_reflns_number_total 11214
_reflns_threshold_expression 'I > 2\s(I)'
_cod_data_source_file jo7b01170_si_006.cif
_cod_data_source_block X16231
_cod_depositor_comments 'Adding full bibliography for 4032611--4032612.cif.'
_cod_database_code 4032612
_shelx_shelxl_version_number 2014/7
_shelx_space_group_comment
; 
The symmetry employed for this shelxl refinement is uniquely defined 
by the following loop, which should always be used as a source of 
symmetry information in preference to the above space-group names. 
They are only intended as comments. 
;
_shelx_estimated_absorpt_t_min 0.977
_shelx_estimated_absorpt_t_max 0.992

loop_
_space_group_symop_operation_xyz
'x, y, z'
'-x, y+1/2, -z+1/2'
'-x, -y, -z'
'x, -y-1/2, z-1/2'

loop_
_atom_site_label
_atom_site_type_symbol
_atom_site_fract_x
_atom_site_fract_y
_atom_site_fract_z
_atom_site_U_iso_or_equiv
_atom_site_adp_type
_atom_site_occupancy
_atom_site_site_symmetry_order
_atom_site_calc_flag
_atom_site_refinement_flags_posn
_atom_site_refinement_flags_adp
O1 O 0.25588(6) 0.34955(2) 0.60357(9) 0.01441(12) Uani 1 1 d . .
C1 C 0.30504(9) 0.37973(3) 0.36865(12) 0.01487(15) Uani 1 1 d . .
H1 H 0.3174 0.3785 0.2481 0.018 Uiso 1 1 calc R U
O2 O 0.22332(7) 0.53393(2) 0.75653(10) 0.02099(14) Uani 1 1 d . .
C2 C 0.31927(9) 0.34021(3) 0.47069(12) 0.01476(15) Uani 1 1 d . .
O3 O 0.32739(9) 0.59573(2) 0.93875(12) 0.02607(16) Uani 1 1 d D .
H3 H 0.2665(16) 0.5786(5) 0.879(2) 0.039 Uiso 1 1 d D U
C3 C 0.21564(9) 0.31283(3) 0.34745(12) 0.01612(15) Uani 1 1 d . .
C4 C 0.22416(11) 0.28152(3) 0.23937(14) 0.02078(18) Uani 1 1 d . .
H4A H 0.3072 0.2733 0.2310 0.025 Uiso 1 1 calc R U
O4 O 0.81811(8) 0.53857(3) 0.97658(11) 0.02508(16) Uani 1 1 d D .
H4 H 0.8054(17) 0.5162(4) 0.916(2) 0.038 Uiso 1 1 d D U
O5 O 0.70014(7) 0.47935(2) 0.78040(11) 0.02179(14) Uani 1 1 d . .
C5 C 0.10583(11) 0.26235(3) 0.14235(14) 0.02349(19) Uani 1 1 d . .
H5 H 0.1086 0.2404 0.0680 0.028 Uiso 1 1 calc R U
C6 C -0.01528(11) 0.27495(3) 0.15338(14) 0.02264(19) Uani 1 1 d . .
H6 H -0.0940 0.2612 0.0879 0.027 Uiso 1 1 calc R U
C7 C -0.02389(10) 0.30756(3) 0.25926(13) 0.01878(17) Uani 1 1 d . .
H7 H -0.1070 0.3166 0.2644 0.023 Uiso 1 1 calc R U
C9 C 0.12666(9) 0.36159(3) 0.48116(12) 0.01410(14) Uani 1 1 d . .
C8 C 0.09354(9) 0.32596(3) 0.35584(12) 0.01535(15) Uani 1 1 d . .
C10 C 0.16489(9) 0.39491(3) 0.37039(12) 0.01473(15) Uani 1 1 d . .
H10 H 0.0981 0.4012 0.2508 0.018 Uiso 1 1 calc R U
C11 C 0.24155(9) 0.42969(3) 0.47691(12) 0.01455(15) Uani 1 1 d . .
C12 C 0.21565(9) 0.46641(3) 0.56279(13) 0.01585(15) Uani 1 1 d . .
H12A H 0.1668 0.4601 0.6470 0.019 Uiso 1 1 calc R U
H12B H 0.1605 0.4847 0.4700 0.019 Uiso 1 1 calc R U
C14 C 0.33501(9) 0.52254(3) 0.76015(12) 0.01611(15) Uani 1 1 d . .
C13 C 0.34666(9) 0.48579(3) 0.66338(12) 0.01464(15) Uani 1 1 d . .
C15 C 0.45438(10) 0.54462(3) 0.85740(12) 0.01660(16) Uani 1 1 d . .
C16 C 0.44455(11) 0.58028(3) 0.94257(13) 0.02017(18) Uani 1 1 d . .
C17 C 0.56143(12) 0.60096(3) 1.03837(14) 0.0232(2) Uani 1 1 d . .
H17 H 0.5552 0.6252 1.0963 0.028 Uiso 1 1 calc R U
C18 C 0.68313(12) 0.58649(3) 1.04849(14) 0.0230(2) Uani 1 1 d . .
H18 H 0.7608 0.6006 1.1147 0.028 Uiso 1 1 calc R U
C19 C 0.69539(10) 0.55074(3) 0.96186(13) 0.01973(17) Uani 1 1 d . .
C20 C 0.58077(10) 0.52984(3) 0.86635(12) 0.01675(16) Uani 1 1 d . .
C21 C 0.59059(9) 0.49308(3) 0.77430(12) 0.01627(16) Uani 1 1 d . .
C22 C 0.46776(9) 0.47175(3) 0.67026(12) 0.01433(15) Uani 1 1 d . .
C23 C 0.49035(9) 0.43438(3) 0.57901(12) 0.01525(15) Uani 1 1 d . .
H23A H 0.5388 0.4406 0.4943 0.018 Uiso 1 1 calc R U
H23B H 0.5446 0.4156 0.6699 0.018 Uiso 1 1 calc R U
C24 C 0.36000(9) 0.41631(3) 0.48036(12) 0.01441(15) Uani 1 1 d . .
C31 C 0.45568(9) 0.32368(3) 0.55689(13) 0.01699(16) Uani 1 1 d . .
C32 C 0.48262(11) 0.30021(3) 0.70973(15) 0.0241(2) Uani 1 1 d . .
H32 H 0.4150 0.2953 0.7614 0.029 Uiso 1 1 calc R U
C33 C 0.60836(12) 0.28385(4) 0.78734(18) 0.0308(2) Uani 1 1 d . .
H33 H 0.6264 0.2678 0.8917 0.037 Uiso 1 1 calc R U
C34 C 0.70738(11) 0.29098(4) 0.71219(17) 0.0306(2) Uani 1 1 d . .
H34 H 0.7932 0.2798 0.7652 0.037 Uiso 1 1 calc R U
C35 C 0.68117(11) 0.31423(4) 0.56044(17) 0.0301(2) Uani 1 1 d . .
H35 H 0.7490 0.3191 0.5091 0.036 Uiso 1 1 calc R U
C36 C 0.55565(10) 0.33063(3) 0.48237(15) 0.0237(2) Uani 1 1 d . .
H36 H 0.5381 0.3466 0.3779 0.028 Uiso 1 1 calc R U
C41 C 0.03612(9) 0.37183(3) 0.58519(12) 0.01544(15) Uani 1 1 d . .
C42 C 0.03951(10) 0.34957(3) 0.73647(13) 0.01936(17) Uani 1 1 d . .
H42 H 0.0955 0.3270 0.7689 0.023 Uiso 1 1 calc R U
C43 C -0.03901(11) 0.36044(3) 0.83935(15) 0.0246(2) Uani 1 1 d . .
H43 H -0.0353 0.3455 0.9432 0.029 Uiso 1 1 calc R U
C44 C -0.12290(11) 0.39298(4) 0.79106(16) 0.0270(2) Uani 1 1 d . .
H44 H -0.1762 0.4004 0.8620 0.032 Uiso 1 1 calc R U
C45 C -0.12865(11) 0.41459(3) 0.63915(16) 0.0253(2) Uani 1 1 d . .
H45 H -0.1871 0.4366 0.6047 0.030 Uiso 1 1 calc R U
C46 C -0.04897(10) 0.40417(3) 0.53703(14) 0.01974(17) Uani 1 1 d . .
H46 H -0.0527 0.4193 0.4336 0.024 Uiso 1 1 calc R U

loop_
_atom_site_aniso_label
_atom_site_aniso_U_11
_atom_site_aniso_U_22
_atom_site_aniso_U_33
_atom_site_aniso_U_23
_atom_site_aniso_U_13
_atom_site_aniso_U_12
O1 0.0145(3) 0.0154(3) 0.0132(3) 0.0003(2) 0.0043(2) 0.0012(2)
C1 0.0172(4) 0.0138(3) 0.0144(4) -0.0010(3) 0.0063(3) -0.0007(3)
O2 0.0223(3) 0.0178(3) 0.0236(3) -0.0017(3) 0.0084(3) 0.0041(3)
C2 0.0165(4) 0.0132(3) 0.0152(4) -0.0012(3) 0.0060(3) -0.0006(3)
O3 0.0345(4) 0.0185(3) 0.0281(4) -0.0061(3) 0.0142(3) 0.0012(3)
C3 0.0192(4) 0.0134(3) 0.0153(4) -0.0005(3) 0.0050(3) -0.0014(3)
C4 0.0260(5) 0.0155(4) 0.0211(4) -0.0032(3) 0.0080(4) -0.0009(3)
O4 0.0222(3) 0.0261(4) 0.0251(4) -0.0031(3) 0.0052(3) -0.0072(3)
O5 0.0172(3) 0.0233(3) 0.0248(4) -0.0039(3) 0.0069(3) -0.0017(3)
C5 0.0317(5) 0.0168(4) 0.0201(4) -0.0049(3) 0.0059(4) -0.0041(4)
C6 0.0267(5) 0.0189(4) 0.0181(4) -0.0015(3) 0.0016(4) -0.0068(4)
C7 0.0195(4) 0.0180(4) 0.0166(4) 0.0011(3) 0.0027(3) -0.0035(3)
C9 0.0147(3) 0.0138(3) 0.0133(3) 0.0009(3) 0.0039(3) -0.0001(3)
C8 0.0182(4) 0.0133(3) 0.0135(3) 0.0008(3) 0.0038(3) -0.0012(3)
C10 0.0158(3) 0.0138(3) 0.0144(4) 0.0007(3) 0.0046(3) -0.0006(3)
C11 0.0169(4) 0.0126(3) 0.0144(4) 0.0002(3) 0.0055(3) -0.0002(3)
C12 0.0164(4) 0.0135(3) 0.0176(4) -0.0011(3) 0.0055(3) 0.0008(3)
C14 0.0214(4) 0.0133(3) 0.0145(4) 0.0007(3) 0.0070(3) 0.0008(3)
C13 0.0182(4) 0.0121(3) 0.0145(4) 0.0001(3) 0.0066(3) 0.0001(3)
C15 0.0237(4) 0.0132(4) 0.0137(4) -0.0010(3) 0.0071(3) -0.0021(3)
C16 0.0315(5) 0.0147(4) 0.0164(4) -0.0006(3) 0.0106(4) -0.0007(3)
C17 0.0392(6) 0.0157(4) 0.0164(4) -0.0030(3) 0.0114(4) -0.0066(4)
C18 0.0336(5) 0.0189(4) 0.0159(4) -0.0016(3) 0.0074(4) -0.0100(4)
C19 0.0248(4) 0.0188(4) 0.0153(4) 0.0002(3) 0.0061(3) -0.0062(3)
C20 0.0224(4) 0.0144(4) 0.0135(4) -0.0005(3) 0.0059(3) -0.0033(3)
C21 0.0183(4) 0.0160(4) 0.0147(4) 0.0000(3) 0.0055(3) -0.0021(3)
C22 0.0171(4) 0.0128(3) 0.0138(3) -0.0001(3) 0.0060(3) -0.0012(3)
C23 0.0163(4) 0.0139(3) 0.0166(4) -0.0012(3) 0.0069(3) -0.0007(3)
C24 0.0166(4) 0.0129(3) 0.0148(4) -0.0004(3) 0.0066(3) -0.0008(3)
C31 0.0164(4) 0.0143(4) 0.0195(4) -0.0025(3) 0.0049(3) 0.0006(3)
C32 0.0224(4) 0.0210(4) 0.0276(5) 0.0052(4) 0.0063(4) 0.0041(4)
C33 0.0269(5) 0.0287(5) 0.0322(6) 0.0058(4) 0.0033(4) 0.0091(4)
C34 0.0209(5) 0.0331(6) 0.0329(6) -0.0057(5) 0.0021(4) 0.0084(4)
C35 0.0189(4) 0.0393(6) 0.0321(6) -0.0066(5) 0.0080(4) 0.0037(4)
C36 0.0196(4) 0.0284(5) 0.0239(5) -0.0013(4) 0.0082(4) 0.0021(4)
C41 0.0147(3) 0.0157(4) 0.0161(4) -0.0006(3) 0.0053(3) -0.0016(3)
C42 0.0201(4) 0.0203(4) 0.0186(4) 0.0023(3) 0.0077(3) -0.0022(3)
C43 0.0268(5) 0.0287(5) 0.0218(5) 0.0014(4) 0.0129(4) -0.0043(4)
C44 0.0264(5) 0.0322(6) 0.0284(5) -0.0043(4) 0.0172(4) -0.0018(4)
C45 0.0220(4) 0.0257(5) 0.0314(5) -0.0004(4) 0.0134(4) 0.0037(4)
C46 0.0183(4) 0.0212(4) 0.0213(4) 0.0019(3) 0.0086(3) 0.0021(3)

loop_
_atom_type_symbol
_atom_type_description
_atom_type_scat_dispersion_real
_atom_type_scat_dispersion_imag
_atom_type_scat_source
C C 0.0033 0.0016 'International Tables Vol C Tables 4.2.6.8 and 6.1.1.4'
H H 0.0000 0.0000 'International Tables Vol C Tables 4.2.6.8 and 6.1.1.4'
O O 0.0106 0.0060 'International Tables Vol C Tables 4.2.6.8 and 6.1.1.4'

loop_
_geom_angle_atom_site_label_1
_geom_angle_atom_site_label_2
_geom_angle_atom_site_label_3
_geom_angle
C2 O1 C9 98.35(6)
C24 C1 C2 116.77(7)
C24 C1 C10 85.28(6)
C2 C1 C10 102.08(7)
C24 C1 H1 115.9
C2 C1 H1 115.9
C10 C1 H1 115.9
O1 C2 C31 111.42(7)
O1 C2 C3 100.38(7)
C31 C2 C3 117.16(8)
O1 C2 C1 101.37(7)
C31 C2 C1 118.43(8)
C3 C2 C1 105.53(7)
C16 O3 H3 105.8(12)
C4 C3 C8 121.53(9)
C4 C3 C2 132.82(9)
C8 C3 C2 105.62(8)
C3 C4 C5 117.55(10)
C3 C4 H4A 121.2
C5 C4 H4A 121.2
C19 O4 H4 104.2(11)
C6 C5 C4 120.87(9)
C6 C5 H5 119.6
C4 C5 H5 119.6
C5 C6 C7 121.36(9)
C5 C6 H6 119.3
C7 C6 H6 119.3
C8 C7 C6 117.25(9)
C8 C7 H7 121.4
C6 C7 H7 121.4
O1 C9 C41 109.97(7)
O1 C9 C8 100.17(7)
C41 C9 C8 118.89(8)
O1 C9 C10 102.07(7)
C41 C9 C10 118.17(7)
C8 C9 C10 104.89(7)
C7 C8 C3 121.39(9)
C7 C8 C9 133.56(9)
C3 C8 C9 105.05(8)
C11 C10 C9 116.28(7)
C11 C10 C1 85.23(6)
C9 C10 C1 100.94(7)
C11 C10 H10 116.4
C9 C10 H10 116.4
C1 C10 H10 116.4
C24 C11 C12 126.23(8)
C24 C11 C10 94.80(7)
C12 C11 C10 138.93(8)
C11 C12 C13 108.96(7)
C11 C12 H12A 109.9
C13 C12 H12A 109.9
C11 C12 H12B 109.9
C13 C12 H12B 109.9
H12A C12 H12B 108.3
O2 C14 C15 121.21(8)
O2 C14 C13 119.20(9)
C15 C14 C13 119.59(8)
C22 C13 C14 120.62(8)
C22 C13 C12 124.87(8)
C14 C13 C12 114.50(8)
C16 C15 C20 119.90(9)
C16 C15 C14 120.25(9)
C20 C15 C14 119.85(8)
O3 C16 C15 122.53(9)
O3 C16 C17 118.04(9)
C15 C16 C17 119.43(10)
C18 C17 C16 120.62(9)
C18 C17 H17 119.7
C16 C17 H17 119.7
C17 C18 C19 120.92(10)
C17 C18 H18 119.5
C19 C18 H18 119.5
O4 C19 C20 123.21(9)
O4 C19 C18 117.51(9)
C20 C19 C18 119.28(10)
C19 C20 C15 119.83(9)
C19 C20 C21 120.38(9)
C15 C20 C21 119.78(8)
O5 C21 C20 121.17(9)
O5 C21 C22 119.19(8)
C20 C21 C22 119.64(8)
C13 C22 C21 120.45(8)
C13 C22 C23 124.71(8)
C21 C22 C23 114.84(8)
C24 C23 C22 109.04(7)
C24 C23 H23A 109.9
C22 C23 H23A 109.9
C24 C23 H23B 109.9
C22 C23 H23B 109.9
H23A C23 H23B 108.3
C11 C24 C23 126.12(8)
C11 C24 C1 94.64(7)
C23 C24 C1 139.12(8)
C32 C31 C36 119.34(9)
C32 C31 C2 120.07(9)
C36 C31 C2 120.56(9)
C31 C32 C33 120.25(11)
C31 C32 H32 119.9
C33 C32 H32 119.9
C34 C33 C32 119.99(11)
C34 C33 H33 120.0
C32 C33 H33 120.0
C35 C34 C33 120.01(10)
C35 C34 H34 120.0
C33 C34 H34 120.0
C34 C35 C36 120.20(11)
C34 C35 H35 119.9
C36 C35 H35 119.9
C35 C36 C31 120.21(11)
C35 C36 H36 119.9
C31 C36 H36 119.9
C46 C41 C42 119.22(9)
C46 C41 C9 120.79(8)
C42 C41 C9 119.96(8)
C43 C42 C41 120.02(10)
C43 C42 H42 120.0
C41 C42 H42 120.0
C42 C43 C44 120.34(10)
C42 C43 H43 119.8
C44 C43 H43 119.8
C45 C44 C43 119.80(10)
C45 C44 H44 120.1
C43 C44 H44 120.1
C44 C45 C46 120.09(10)
C44 C45 H45 120.0
C46 C45 H45 120.0
C45 C46 C41 120.49(10)
C45 C46 H46 119.8
C41 C46 H46 119.8

loop_
_geom_bond_atom_site_label_1
_geom_bond_atom_site_label_2
_geom_bond_distance
O1 C2 1.4522(11)
O1 C9 1.4567(11)
C1 C24 1.5193(13)
C1 C2 1.5403(13)
C1 C10 1.5824(13)
C1 H1 1.0000
O2 C14 1.2415(12)
C2 C31 1.4966(13)
C2 C3 1.5221(13)
O3 C16 1.3437(14)
O3 H3 0.882(14)
C3 C4 1.3789(13)
C3 C8 1.3956(13)
C4 C5 1.4009(15)
C4 H4A 0.9500
O4 C19 1.3385(13)
O4 H4 0.882(14)
O5 C21 1.2418(12)
C5 C6 1.3875(16)
C5 H5 0.9500
C6 C7 1.4026(15)
C6 H6 0.9500
C7 C8 1.3814(13)
C7 H7 0.9500
C9 C41 1.4947(13)
C9 C8 1.5230(13)
C9 C10 1.5573(12)
C10 C11 1.5181(13)
C10 H10 1.0000
C11 C24 1.3317(12)
C11 C12 1.4814(13)
C12 C13 1.5105(13)
C12 H12A 0.9900
C12 H12B 0.9900
C14 C15 1.4573(13)
C14 C13 1.4830(13)
C13 C22 1.3585(13)
C15 C16 1.3996(13)
C15 C20 1.4156(14)
C16 C17 1.4119(15)
C17 C18 1.3628(17)
C17 H17 0.9500
C18 C19 1.4142(15)
C18 H18 0.9500
C19 C20 1.3983(13)
C20 C21 1.4591(13)
C21 C22 1.4838(13)
C22 C23 1.5106(13)
C23 C24 1.4829(13)
C23 H23A 0.9900
C23 H23B 0.9900
C31 C32 1.3901(15)
C31 C36 1.3926(14)
C32 C33 1.3921(15)
C32 H32 0.9500
C33 C34 1.3878(19)
C33 H33 0.9500
C34 C35 1.3799(19)
C34 H34 0.9500
C35 C36 1.3910(15)
C35 H35 0.9500
C36 H36 0.9500
C41 C46 1.3914(13)
C41 C42 1.3985(13)
C42 C43 1.3895(15)
C42 H42 0.9500
C43 C44 1.3895(17)
C43 H43 0.9500
C44 C45 1.3851(17)
C44 H44 0.9500
C45 C46 1.3908(14)
C45 H45 0.9500
C46 H46 0.9500

loop_
_geom_hbond_atom_site_label_D
_geom_hbond_atom_site_label_H
_geom_hbond_atom_site_label_A
_geom_hbond_distance_DH
_geom_hbond_distance_HA
_geom_hbond_distance_DA
_geom_hbond_angle_DHA
O3 H3 O2 0.882(14) 1.769(15) 2.5709(11) 150.0(17)
O4 H4 O5 0.882(14) 1.779(15) 2.5890(11) 151.7(16)
